data_7129938
loop_
_publ_author_name
'Mannava, M. K. Chaitanya'
'Bommaka, Manish K.'
'Dandela, Rambabu'
'Solomon, K. Anand'
'Nangia, Ashwini K.'

_publ_section_title
;
 Fluorobenzoic acid coformers to improve the solubility and permeability
 of the BCS class IV drug naftopidil
;
_journal_name_full 'Chemical Communications'
_journal_paper_doi 10.1039/D1CC07187D
_journal_year 2022
_chemical_formula_moiety 'C24 H29 N2 O3, C7 H3 F O2'
_chemical_formula_sum 'C31 H32 F N2 O5'
_chemical_formula_weight 531.58
_space_group_crystal_system monoclinic
_space_group_IT_number 14
_space_group_name_Hall '-P 2ybc'
_space_group_name_H-M_alt 'P 1 21/c 1'
_atom_sites_solution_hydrogens mixed
_audit_creation_date 2021-12-19
_audit_creation_method
;
Olex2 1.2
(compiled 2018.05.29 svn.r3508 for OlexSys, GUI svn.r5506)
;
_audit_update_record
;
2021-12-22 deposited with the CCDC.	2022-03-25 downloaded from the CCDC.
;
_cell_angle_alpha 90
_cell_angle_beta 96.456(2)
_cell_angle_gamma 90
_cell_formula_units_Z 4
_cell_length_a 11.1975(5)
_cell_length_b 17.7650(8)
_cell_length_c 13.5020(6)
_cell_measurement_reflns_used 40373
_cell_measurement_temperature 293(2)
_cell_measurement_theta_max 25.099
_cell_measurement_theta_min 2.160
_cell_volume 2668.8(2)
_computing_molecular_graphics 'Olex2 (Dolomanov et al., 2009)'
_computing_publication_material 'Olex2 (Dolomanov et al., 2009)'
_computing_structure_refinement 'ShelXL (Sheldrick, 2015)'
_diffrn_ambient_temperature 293.15
_diffrn_measured_fraction_theta_full 0.997
_diffrn_measured_fraction_theta_max 0.997
_diffrn_measurement_device_type bruker
_diffrn_radiation_type MoK\a
_diffrn_radiation_wavelength 0.71073
_diffrn_reflns_av_R_equivalents 0.0325
_diffrn_reflns_av_unetI/netI 0.0196
_diffrn_reflns_Laue_measured_fraction_full 0.997
_diffrn_reflns_Laue_measured_fraction_max 0.997
_diffrn_reflns_limit_h_max 13
_diffrn_reflns_limit_h_min -13
_diffrn_reflns_limit_k_max 21
_diffrn_reflns_limit_k_min -21
_diffrn_reflns_limit_l_max 16
_diffrn_reflns_limit_l_min -16
_diffrn_reflns_number 40373
_diffrn_reflns_point_group_measured_fraction_full 0.997
_diffrn_reflns_point_group_measured_fraction_max 0.997
_diffrn_reflns_theta_full 25.099
_diffrn_reflns_theta_max 25.099
_diffrn_reflns_theta_min 2.160
_exptl_absorpt_coefficient_mu 0.094
_exptl_absorpt_correction_T_max 25.099
_exptl_absorpt_correction_T_min 2.160
_exptl_crystal_colour colorless
_exptl_crystal_density_diffrn 1.323
_exptl_crystal_description needle
_exptl_crystal_F_000 1124
_refine_diff_density_max 0.386
_refine_diff_density_min -0.297
_refine_diff_density_rms 0.040
_refine_ls_extinction_method none
_refine_ls_goodness_of_fit_ref 1.031
_refine_ls_hydrogen_treatment mixed
_refine_ls_matrix_type full
_refine_ls_number_parameters 486
_refine_ls_number_reflns 4736
_refine_ls_number_restraints 0
_refine_ls_restrained_S_all 1.031
_refine_ls_R_factor_all 0.0681
_refine_ls_R_factor_gt 0.0489
_refine_ls_shift/su_max 0.000
_refine_ls_shift/su_mean 0.000
_refine_ls_structure_factor_coef Fsqd
_refine_ls_weighting_details 'w=1/[\s^2^(Fo^2^)+(0.0658P)^2^+0.9226P] where P=(Fo^2^+2Fc^2^)/3'
_refine_ls_weighting_scheme calc
_refine_ls_wR_factor_gt 0.1221
_refine_ls_wR_factor_ref 0.1349
_reflns_Friedel_coverage 0.000
_reflns_number_gt 3602
_reflns_number_total 4736
_reflns_threshold_expression 'I > 2\s(I)'
_cod_data_source_file d1cc07187d2.cif
_cod_data_source_block nfpd3fbza_0m
_cod_database_code 7129938
_shelx_shelxl_version_number 2014/7
_shelx_space_group_comment
;
The symmetry employed for this shelxl refinement is uniquely defined
by the following loop, which should always be used as a source of
symmetry information in preference to the above space-group names.
They are only intended as comments.
;
_olex2_refinement_description
;
1. Fixed Uiso
 At 1.5 times of:
  All O(H) groups
2. Others
 Fixed Sof: F00Q(0.6) F29(0.4)
3.a Idealised tetrahedral OH refined as rotating group:
 O2(H2A)
;
_olex2_submission_special_instructions 'No special instructions were received'

loop_
_space_group_symop_operation_xyz
'x, y, z'
'-x, y+1/2, -z+1/2'
'-x, -y, -z'
'x, -y-1/2, z-1/2'

loop_
_atom_site_label
_atom_site_type_symbol
_atom_site_fract_x
_atom_site_fract_y
_atom_site_fract_z
_atom_site_U_iso_or_equiv
_atom_site_adp_type
_atom_site_occupancy
_atom_site_site_symmetry_order
_atom_site_calc_flag
_atom_site_refinement_flags_posn
_atom_site_refinement_flags_adp
_atom_site_refinement_flags_occupancy
_atom_site_disorder_assembly
_atom_site_disorder_group
O1 O 0.20338(13) 0.55685(8) 0.54843(11) 0.0589(4) Uani 1 1 d . . . . .
C1 C 0.1499(3) 0.61770(15) 0.5966(2) 0.0721(7) Uani 1 1 d . . . . .
H1A H 0.152(2) 0.6642(17) 0.553(2) 0.092(9) Uiso 1 1 d . . . . .
H1B H 0.200(2) 0.6267(15) 0.658(2) 0.086(9) Uiso 1 1 d . . . . .
H1C H 0.063(3) 0.6044(16) 0.607(2) 0.099(9) Uiso 1 1 d . . . . .
O3 O 0.80237(14) 0.23761(9) 0.69365(12) 0.0697(5) Uani 1 1 d . . . . .
C2 C 0.15138(17) 0.53705(11) 0.45573(15) 0.0477(5) Uani 1 1 d . . . . .
C3 C 0.0531(2) 0.57293(12) 0.40563(19) 0.0596(6) Uani 1 1 d . . . . .
H3 H 0.0158(19) 0.6130(13) 0.4378(16) 0.059(6) Uiso 1 1 d . . . . .
N2 N 0.49426(14) 0.34417(9) 0.55449(11) 0.0439(4) Uani 1 1 d . . . . .
H2 H 0.466(2) 0.2926(15) 0.5390(17) 0.072(7) Uiso 1 1 d . . . . .
C4 C 0.0087(2) 0.55044(13) 0.31032(19) 0.0663(6) Uani 1 1 d . . . . .
H4 H -0.063(2) 0.5772(14) 0.2750(19) 0.081(7) Uiso 1 1 d . . . . .
N1 N 0.31072(14) 0.44304(8) 0.46172(11) 0.0456(4) Uani 1 1 d . . . . .
C5 C 0.0617(2) 0.49282(14) 0.26505(19) 0.0660(6) Uani 1 1 d . . . . .
H5 H 0.029(2) 0.4754(15) 0.196(2) 0.087(8) Uiso 1 1 d . . . . .
O2 O 0.55588(17) 0.23089(9) 0.70369(13) 0.0769(5) Uani 1 1 d . . . . .
H2A H 0.5717 0.2078 0.6542 0.115 Uiso 1 1 calc GR . . . .
C6 C 0.1595(2) 0.45633(13) 0.31482(17) 0.0575(5) Uani 1 1 d . . . . .
H6 H 0.1988(19) 0.4179(13) 0.2831(16) 0.061(6) Uiso 1 1 d . . . . .
C7 C 0.20634(17) 0.47698(10) 0.40994(14) 0.0460(5) Uani 1 1 d . . . . .
C9 C 0.4069(2) 0.38424(12) 0.61223(16) 0.0499(5) Uani 1 1 d . . . . .
H9A H 0.3965(18) 0.3557(12) 0.6671(16) 0.051(6) Uiso 1 1 d . . . . .
H9B H 0.4447(18) 0.4316(13) 0.6378(15) 0.052(5) Uiso 1 1 d . . . . .
C8 C 0.29014(19) 0.39938(12) 0.55030(16) 0.0502(5) Uani 1 1 d . . . . .
H8A H 0.2482(18) 0.3517(12) 0.5317(14) 0.051(5) Uiso 1 1 d . . . . .
H8B H 0.2363(18) 0.4288(12) 0.5873(15) 0.051(5) Uiso 1 1 d . . . . .
C11 C 0.50456(19) 0.38362(12) 0.45810(15) 0.0498(5) Uani 1 1 d . . . . .
H11A H 0.5529(19) 0.3503(12) 0.4234(16) 0.056(6) Uiso 1 1 d . . . . .
H11B H 0.5472(18) 0.4306(13) 0.4720(15) 0.054(6) Uiso 1 1 d . . . . .
C10 C 0.38377(19) 0.39799(12) 0.40108(16) 0.0512(5) Uani 1 1 d . . . . .
H10A H 0.3966(19) 0.4274(12) 0.3396(17) 0.061(6) Uiso 1 1 d . . . . .
H10B H 0.3469(18) 0.3503(12) 0.3811(15) 0.050(5) Uiso 1 1 d . . . . .
C12 C 0.61597(19) 0.33815(12) 0.61146(17) 0.0524(5) Uani 1 1 d . . . . .
H12A H 0.645(2) 0.3910(14) 0.6212(17) 0.066(6) Uiso 1 1 d . . . . .
H12B H 0.6674(19) 0.3118(12) 0.5683(16) 0.060(6) Uiso 1 1 d . . . . .
C17 C 1.1265(3) 0.25838(14) 0.7702(2) 0.0798(8) Uani 1 1 d . . . . .
H17 H 1.173(2) 0.2791(15) 0.823(2) 0.077(8) Uiso 1 1 d . . . . .
C13 C 0.6192(2) 0.29902(12) 0.71077(17) 0.0590(5) Uani 1 1 d . . . . .
H13 H 0.5703(17) 0.3234(11) 0.7668(15) 0.047(5) Uiso 1 1 d . . . . .
C14 C 0.7480(2) 0.28953(15) 0.7555(2) 0.0682(7) Uani 1 1 d . . . . .
H14A H 0.791(2) 0.3411(16) 0.7557(19) 0.081(7) Uiso 1 1 d . . . . .
H14B H 0.750(2) 0.2714(15) 0.823(2) 0.084(8) Uiso 1 1 d . . . . .
C15 C 0.9248(2) 0.23274(11) 0.70056(17) 0.0592(6) Uani 1 1 d . . . . .
C16 C 1.0026(3) 0.26441(13) 0.7735(2) 0.0714(7) Uani 1 1 d . . . . .
H16 H 0.974(2) 0.2914(14) 0.8217(18) 0.066(7) Uiso 1 1 d . . . . .
C18 C 1.1722(3) 0.22198(14) 0.6950(2) 0.0721(7) Uani 1 1 d . . . . .
H18 H 1.252(2) 0.2206(14) 0.6888(18) 0.072(7) Uiso 1 1 d . . . . .
C19 C 1.0948(2) 0.18473(12) 0.62075(17) 0.0594(6) Uani 1 1 d . . . . .
C20 C 1.1379(2) 0.14017(16) 0.5460(2) 0.0709(7) Uani 1 1 d . . . . .
H20 H 1.219(2) 0.1378(13) 0.5412(16) 0.064(7) Uiso 1 1 d . . . . .
C21 C 1.0610(2) 0.10074(17) 0.47975(19) 0.0741(7) Uani 1 1 d . . . . .
H21 H 1.099(2) 0.0659(16) 0.428(2) 0.096(9) Uiso 1 1 d . . . . .
C22 C 0.9369(2) 0.10563(15) 0.48317(18) 0.0680(6) Uani 1 1 d . . . . .
H22 H 0.880(2) 0.0770(15) 0.434(2) 0.083(8) Uiso 1 1 d . . . . .
C23 C 0.8910(2) 0.15007(13) 0.55232(16) 0.0582(5) Uani 1 1 d . . . . .
H23 H 0.807(2) 0.1523(11) 0.5531(14) 0.049(5) Uiso 1 1 d . . . . .
C24 C 0.96844(19) 0.18949(11) 0.62363(16) 0.0539(5) Uani 1 1 d . . . . .
O5 O 0.40773(15) 0.21406(8) 0.47647(14) 0.0714(5) Uani 1 1 d . . . . .
O4 O 0.59505(18) 0.18087(12) 0.51057(19) 0.1085(8) Uani 1 1 d . . . . .
F00Q F 0.6170(2) -0.06817(14) 0.34686(17) 0.0802(7) Uani 0.6 1 d . . P . .
F29 F 0.2422(4) -0.0102(2) 0.2915(3) 0.0976(13) Uani 0.4 1 d . . P . .
C25 C 0.4933(2) 0.17041(12) 0.46978(16) 0.0574(5) Uani 1 1 d . . . . .
C26 C 0.46947(19) 0.09789(11) 0.41306(14) 0.0493(5) Uani 1 1 d . . . . .
C27 C 0.5622(2) 0.04830(13) 0.40356(16) 0.0601(6) Uani 1 1 d . . . . .
H27 H 0.640(2) 0.0601(13) 0.4277(17) 0.066(7) Uiso 1 1 d . . . . .
C28 C 0.5381(3) -0.01873(13) 0.35385(16) 0.0700(7) Uani 1 1 d . . . . .
C29 C 0.4257(3) -0.03843(14) 0.31341(17) 0.0734(7) Uani 1 1 d . . . . .
H29 H 0.406(2) -0.0879(14) 0.2788(18) 0.071(7) Uiso 1 1 d . . . . .
C30 C 0.3345(3) 0.01107(14) 0.32344(18) 0.0729(7) Uani 1 1 d . . . . .
C31 C 0.3556(2) 0.07893(13) 0.37205(16) 0.0589(5) Uani 1 1 d . . . . .
H31 H 0.288(2) 0.1151(14) 0.3771(18) 0.075(7) Uiso 1 1 d . . . . .

loop_
_atom_site_aniso_label
_atom_site_aniso_U_11
_atom_site_aniso_U_22
_atom_site_aniso_U_33
_atom_site_aniso_U_23
_atom_site_aniso_U_13
_atom_site_aniso_U_12
O1 0.0623(9) 0.0502(8) 0.0638(9) -0.0131(7) 0.0056(7) 0.0083(7)
C1 0.089(2) 0.0561(15) 0.0719(17) -0.0157(13) 0.0143(16) 0.0135(14)
O3 0.0651(10) 0.0647(10) 0.0755(10) -0.0185(8) -0.0088(8) 0.0125(8)
C2 0.0481(11) 0.0402(10) 0.0551(12) -0.0004(9) 0.0065(9) -0.0039(8)
C3 0.0550(13) 0.0441(12) 0.0799(16) 0.0034(11) 0.0081(11) 0.0046(10)
N2 0.0508(9) 0.0325(8) 0.0495(9) -0.0015(7) 0.0103(7) 0.0012(7)
C4 0.0627(14) 0.0569(14) 0.0754(16) 0.0113(12) -0.0086(12) 0.0026(11)
N1 0.0503(9) 0.0401(8) 0.0474(9) -0.0003(7) 0.0093(7) 0.0035(7)
C5 0.0711(15) 0.0626(14) 0.0608(14) 0.0045(12) -0.0074(12) -0.0020(12)
O2 0.0976(13) 0.0585(10) 0.0750(11) 0.0065(8) 0.0110(10) -0.0032(9)
C6 0.0640(14) 0.0479(12) 0.0595(13) -0.0054(10) 0.0019(11) -0.0003(10)
C7 0.0486(11) 0.0359(10) 0.0536(11) 0.0013(8) 0.0056(9) -0.0029(8)
C9 0.0615(13) 0.0427(11) 0.0476(11) 0.0010(10) 0.0146(10) 0.0069(10)
C8 0.0548(12) 0.0433(11) 0.0548(12) 0.0015(9) 0.0158(10) 0.0033(10)
C11 0.0558(12) 0.0437(11) 0.0525(12) 0.0019(9) 0.0170(10) 0.0049(10)
C10 0.0587(13) 0.0481(12) 0.0482(12) -0.0022(10) 0.0122(10) 0.0038(10)
C12 0.0541(12) 0.0414(11) 0.0611(13) -0.0024(10) 0.0042(10) 0.0026(9)
C17 0.085(2) 0.0494(14) 0.096(2) -0.0026(14) -0.0286(17) -0.0062(13)
C13 0.0686(14) 0.0506(12) 0.0580(13) -0.0014(10) 0.0071(11) 0.0064(11)
C14 0.0841(18) 0.0588(15) 0.0593(15) -0.0104(12) -0.0026(13) 0.0151(13)
C15 0.0662(15) 0.0415(11) 0.0665(14) 0.0049(10) -0.0080(11) 0.0046(10)
C16 0.0798(18) 0.0488(13) 0.0801(17) -0.0094(12) -0.0152(14) 0.0057(12)
C18 0.0613(16) 0.0533(14) 0.097(2) 0.0150(14) -0.0106(14) -0.0060(12)
C19 0.0613(13) 0.0494(12) 0.0653(14) 0.0194(10) -0.0020(11) -0.0003(10)
C20 0.0576(15) 0.0819(17) 0.0742(16) 0.0206(14) 0.0107(13) 0.0071(13)
C21 0.0726(17) 0.0908(19) 0.0592(14) 0.0024(13) 0.0083(13) 0.0092(14)
C22 0.0657(15) 0.0793(16) 0.0576(14) -0.0007(12) 0.0007(12) 0.0039(13)
C23 0.0556(14) 0.0608(13) 0.0564(13) 0.0033(10) -0.0018(10) 0.0045(11)
C24 0.0590(13) 0.0428(11) 0.0577(12) 0.0137(9) -0.0036(10) 0.0033(9)
O5 0.0713(10) 0.0439(8) 0.1010(13) -0.0174(8) 0.0182(9) -0.0007(8)
O4 0.0736(13) 0.0893(14) 0.157(2) -0.0626(14) -0.0117(13) 0.0075(10)
F00Q 0.0903(16) 0.0770(15) 0.0715(14) -0.0126(12) 0.0015(12) 0.0433(13)
F29 0.077(2) 0.099(3) 0.111(3) -0.042(3) -0.016(2) -0.020(2)
C25 0.0641(14) 0.0482(12) 0.0609(13) -0.0057(10) 0.0121(11) -0.0030(11)
C26 0.0697(14) 0.0404(10) 0.0395(10) 0.0018(8) 0.0137(9) 0.0025(9)
C27 0.0759(16) 0.0563(13) 0.0476(12) -0.0009(10) 0.0047(11) 0.0095(12)
C28 0.116(2) 0.0495(13) 0.0442(12) 0.0003(10) 0.0102(13) 0.0280(14)
C29 0.126(2) 0.0447(13) 0.0483(13) -0.0049(10) 0.0030(14) -0.0007(14)
C30 0.104(2) 0.0541(14) 0.0611(15) -0.0113(11) 0.0118(14) -0.0102(14)
C31 0.0701(15) 0.0505(12) 0.0572(13) -0.0022(10) 0.0128(11) 0.0003(11)

loop_
_atom_type_symbol
_atom_type_description
_atom_type_scat_dispersion_real
_atom_type_scat_dispersion_imag
_atom_type_scat_source
C C 0.0033 0.0016 'International Tables Vol C Tables 4.2.6.8 and 6.1.1.4'
H H 0.0000 0.0000 'International Tables Vol C Tables 4.2.6.8 and 6.1.1.4'
F F 0.0171 0.0103 'International Tables Vol C Tables 4.2.6.8 and 6.1.1.4'
N N 0.0061 0.0033 'International Tables Vol C Tables 4.2.6.8 and 6.1.1.4'
O O 0.0106 0.0060 'International Tables Vol C Tables 4.2.6.8 and 6.1.1.4'

loop_
_geom_angle_atom_site_label_1
_geom_angle_atom_site_label_2
_geom_angle_atom_site_label_3
_geom_angle
_geom_angle_site_symmetry_1
_geom_angle_site_symmetry_3
_geom_angle_publ_flag
C2 O1 C1 117.07(19) . . ?
C15 O3 C14 119.48(18) . . ?
O1 C2 C3 124.34(19) . . ?
O1 C2 C7 115.78(17) . . ?
C3 C2 C7 119.86(19) . . ?
C2 C3 C4 120.3(2) . . ?
C11 N2 C9 110.46(15) . . ?
C12 N2 C9 112.21(16) . . ?
C12 N2 C11 109.10(15) . . ?
C5 C4 C3 120.3(2) . . ?
C7 N1 C8 115.36(15) . . ?
C7 N1 C10 115.90(16) . . ?
C10 N1 C8 108.49(15) . . ?
C4 C5 C6 119.8(2) . . ?
C5 C6 C7 121.7(2) . . ?
C2 C7 N1 118.64(17) . . ?
C6 C7 C2 118.05(19) . . ?
C6 C7 N1 123.23(18) . . ?
C8 C9 N2 112.06(17) . . ?
N1 C8 C9 110.12(17) . . ?
N2 C11 C10 111.91(17) . . ?
N1 C10 C11 109.58(17) . . ?
N2 C12 C13 114.91(18) . . ?
C18 C17 C16 121.4(3) . . ?
O2 C13 C12 112.11(19) . . ?
O2 C13 C14 112.61(19) . . ?
C12 C13 C14 109.5(2) . . ?
O3 C14 C13 106.83(19) . . ?
O3 C15 C24 114.12(18) . . ?
C16 C15 O3 125.3(2) . . ?
C16 C15 C24 120.5(2) . . ?
C15 C16 C17 120.1(3) . . ?
C17 C18 C19 120.2(3) . . ?
C18 C19 C24 119.0(2) . . ?
C20 C19 C18 122.6(2) . . ?
C20 C19 C24 118.3(2) . . ?
C21 C20 C19 121.1(2) . . ?
C20 C21 C22 120.2(3) . . ?
C23 C22 C21 120.6(2) . . ?
C22 C23 C24 120.3(2) . . ?
C15 C24 C19 118.5(2) . . ?
C23 C24 C15 122.2(2) . . ?
C23 C24 C19 119.3(2) . . ?
O5 C25 C26 118.4(2) . . ?
O4 C25 O5 124.0(2) . . ?
O4 C25 C26 117.5(2) . . ?
C27 C26 C25 120.1(2) . . ?
C31 C26 C25 121.17(19) . . ?
C31 C26 C27 118.7(2) . . ?
C28 C27 C26 119.3(2) . . ?
F00Q C28 C27 122.6(3) . . ?
F00Q C28 C29 114.6(2) . . ?
C29 C28 C27 122.7(2) . . ?
C28 C29 C30 117.6(2) . . ?
F29 C30 C29 113.9(3) . . ?
F29 C30 C31 124.7(3) . . ?
C29 C30 C31 121.3(3) . . ?
C26 C31 C30 120.5(2) . . ?

loop_
_geom_bond_atom_site_label_1
_geom_bond_atom_site_label_2
_geom_bond_distance
_geom_bond_site_symmetry_2
_geom_bond_publ_flag
O1 C1 1.428(3) . ?
O1 C2 1.366(2) . ?
O3 C14 1.426(3) . ?
O3 C15 1.367(3) . ?
C2 C3 1.381(3) . ?
C2 C7 1.409(3) . ?
C3 C4 1.385(3) . ?
N2 C9 1.498(2) . ?
N2 C11 1.494(2) . ?
N2 C12 1.492(3) . ?
C4 C5 1.362(4) . ?
N1 C7 1.426(2) . ?
N1 C8 1.465(2) . ?
N1 C10 1.460(2) . ?
C5 C6 1.380(3) . ?
O2 C13 1.401(3) . ?
C6 C7 1.381(3) . ?
C9 C8 1.495(3) . ?
C11 C10 1.501(3) . ?
C12 C13 1.507(3) . ?
C17 C16 1.398(4) . ?
C17 C18 1.352(4) . ?
C13 C14 1.509(3) . ?
C15 C16 1.360(3) . ?
C15 C24 1.422(3) . ?
C18 C19 1.414(3) . ?
C19 C20 1.410(4) . ?
C19 C24 1.422(3) . ?
C20 C21 1.364(4) . ?
C21 C22 1.398(4) . ?
C22 C23 1.366(3) . ?
C23 C24 1.408(3) . ?
O5 C25 1.244(3) . ?
O4 C25 1.223(3) . ?
F00Q C28 1.257(3) . ?
F29 C30 1.139(4) . ?
C25 C26 1.507(3) . ?
C26 C27 1.379(3) . ?
C26 C31 1.374(3) . ?
C27 C28 1.379(3) . ?
C28 C29 1.360(4) . ?
C29 C30 1.366(4) . ?
C30 C31 1.380(3) . ?
